data_2015291
loop_
_publ_author_name
'Batsanov, Andrei S.'
'Goeta, Andr\'es E.'
'Howard, Judith A. K.'
'Soto, Bernardino'
'Au-Alvarez, Oscar'

_publ_section_title
;
 2-(4-Chloroanilino)- and 2-(4-methoxyanilino)-1,2-diphenylethanone
;
_journal_coeditor_code DN3012
_journal_issue 5
_journal_name_full 'Acta Crystallographica Section C'
_journal_page_first o304
_journal_page_last o306
_journal_paper_doi 10.1107/S0108270106012881
_journal_volume 62
_journal_year 2006
_chemical_formula_iupac 'C20 H16 Cl N O'
_chemical_formula_moiety 'C20 H16 Cl N O'
_chemical_formula_sum 'C20 H16 Cl N O'
_chemical_formula_weight 321.79
_chemical_melting_point 436.0(10)
_chemical_name_systematic
;
2-(4-chloroaniline)-1,2-diphenylethanone
;
_space_group_IT_number 2
_symmetry_cell_setting triclinic
_symmetry_space_group_name_Hall '-P 1'
_symmetry_space_group_name_H-M 'P -1'
_atom_sites_solution_hydrogens geom
_atom_sites_solution_primary direct
_atom_sites_solution_secondary difmap
_audit_creation_method SHELXL-97
_cell_angle_alpha 113.470(10)
_cell_angle_beta 100.390(10)
_cell_angle_gamma 97.290(10)
_cell_formula_units_Z 2
_cell_length_a 5.7748(8)
_cell_length_b 11.485(2)
_cell_length_c 13.086(2)
_cell_measurement_reflns_used 4129
_cell_measurement_temperature 120(2)
_cell_measurement_theta_max 29.30
_cell_measurement_theta_min 3.16
_cell_volume 763.8(2)
_computing_cell_refinement 'SAINT (Version 6.45A; Bruker, 2003)'
_computing_data_collection 'SMART (Bruker, 2001)'
_computing_data_reduction 'SAINT (Version 6.45A)'
_computing_molecular_graphics SHELXTL
_computing_publication_material SHELXTL
_computing_structure_refinement SHELXTL
_computing_structure_solution 'SHELXTL (Bruker, 2003)'
_diffrn_ambient_temperature 120(2)
_diffrn_detector_area_resol_mean 8
_diffrn_measured_fraction_theta_full 0.982
_diffrn_measured_fraction_theta_max 0.982
_diffrn_measurement_device_type 'ProteumM APEX CCD area-detector'
_diffrn_measurement_method \w
_diffrn_radiation_monochromator graphite
_diffrn_radiation_source '60W microfocus Bede Microsource with glass polycapillary optics'
_diffrn_radiation_type MoK\a
_diffrn_radiation_wavelength 0.71073
_diffrn_reflns_av_R_equivalents 0.0986
_diffrn_reflns_av_sigmaI/netI 0.0791
_diffrn_reflns_limit_h_max 7
_diffrn_reflns_limit_h_min -7
_diffrn_reflns_limit_k_max 14
_diffrn_reflns_limit_k_min -14
_diffrn_reflns_limit_l_max 16
_diffrn_reflns_limit_l_min -16
_diffrn_reflns_number 8385
_diffrn_reflns_theta_full 27.50
_diffrn_reflns_theta_max 27.50
_diffrn_reflns_theta_min 3.16
_diffrn_standards_number 0
_exptl_absorpt_coefficient_mu 0.254
_exptl_absorpt_correction_type none
_exptl_crystal_colour colourless
_exptl_crystal_density_diffrn 1.399
_exptl_crystal_density_method 'not measured'
_exptl_crystal_description 'thin plate'
_exptl_crystal_F_000 336
_exptl_crystal_size_max 0.52
_exptl_crystal_size_mid 0.12
_exptl_crystal_size_min 0.04
_refine_diff_density_max 0.379
_refine_diff_density_min -0.203
_refine_ls_extinction_method none
_refine_ls_goodness_of_fit_ref 1.059
_refine_ls_hydrogen_treatment mixed
_refine_ls_matrix_type full
_refine_ls_number_parameters 212
_refine_ls_number_reflns 3452
_refine_ls_number_restraints 0
_refine_ls_restrained_S_all 1.059
_refine_ls_R_factor_all 0.0446
_refine_ls_R_factor_gt 0.0372
_refine_ls_shift/su_max 0.000
_refine_ls_shift/su_mean 0.000
_refine_ls_structure_factor_coef Fsqd
_refine_ls_weighting_details 'calc w=1/[\s^2^(Fo^2^)+(0.0218P)^2^+0.0976P] where P=(Fo^2^+2Fc^2^)/3'
_refine_ls_weighting_scheme calc
_refine_ls_wR_factor_gt 0.0977
_refine_ls_wR_factor_ref 0.1007
_reflns_number_gt 2860
_reflns_number_total 3452
_reflns_threshold_expression I>2\s(I)
_cod_data_source_file dn3012.cif
_cod_data_source_block I
_cod_database_code 2015291

loop_
_symmetry_equiv_pos_as_xyz
'x, y, z'
'-x, -y, -z'

loop_
_atom_site_type_symbol
_atom_site_label
_atom_site_fract_x
_atom_site_fract_y
_atom_site_fract_z
_atom_site_U_iso_or_equiv
_atom_site_adp_type
_atom_site_calc_flag
_atom_site_refinement_flags
_atom_site_occupancy
Cl Cl 1.71577(6) 0.46113(4) 0.88681(3) 0.02593(12) Uani d . 1
O O1 0.45508(17) -0.00405(10) 0.35124(10) 0.0240(2) Uani d . 1
N N 0.8733(2) 0.12372(12) 0.49961(11) 0.0182(3) Uani d . 1
H H1 0.751(3) 0.0962(17) 0.5136(16) 0.029(5) Uiso d . 1
C C1 0.6187(2) 0.00749(13) 0.30583(13) 0.0171(3) Uani d . 1
C C2 0.8650(2) 0.09654(13) 0.38132(12) 0.0160(3) Uani d . 1
H H2 0.9965 0.0511 0.3579 0.019 Uiso d R 1
C C3 0.5800(2) -0.06112(13) 0.17882(13) 0.0179(3) Uani d . 1
C C4 0.7621(3) -0.05376(14) 0.12232(14) 0.0237(3) Uani d . 1
H H4 0.9184 -0.0015 0.1656 0.028 Uiso d R 1
C C5 0.7152(3) -0.12205(15) 0.00382(15) 0.0279(4) Uani d . 1
H H5 0.8386 -0.1149 -0.0338 0.034 Uiso d R 1
C C6 0.4906(3) -0.20073(16) -0.05995(15) 0.0298(4) Uani d . 1
H H6 0.4595 -0.2475 -0.1412 0.036 Uiso d R 1
C C7 0.3104(3) -0.21092(16) -0.00462(14) 0.0295(4) Uani d . 1
H H7 0.1567 -0.2664 -0.0479 0.035 Uiso d R 1
C C8 0.3538(3) -0.14060(15) 0.11298(14) 0.0233(3) Uani d . 1
H H8 0.2280 -0.1465 0.1497 0.028 Uiso d R 1
C C9 0.8911(2) 0.22060(13) 0.36177(12) 0.0160(3) Uani d . 1
C C10 0.7374(2) 0.30467(13) 0.39645(13) 0.0184(3) Uani d . 1
H H10 0.6192 0.2852 0.4327 0.022 Uiso d R 1
C C11 0.7549(3) 0.41642(14) 0.37888(14) 0.0218(3) Uani d . 1
H H11 0.6493 0.4731 0.4032 0.026 Uiso d R 1
C C12 0.9266(3) 0.44563(14) 0.32580(14) 0.0232(3) Uani d . 1
H H12 0.9365 0.5213 0.3123 0.028 Uiso d R 1
C C13 1.0831(2) 0.36414(15) 0.29262(14) 0.0226(3) Uani d . 1
H H13 1.2026 0.3846 0.2575 0.027 Uiso d R 1
C C14 1.0659(2) 0.25224(14) 0.31067(13) 0.0188(3) Uani d . 1
H H14 1.1743 0.1968 0.2879 0.023 Uiso d R 1
C C15 1.0720(2) 0.19796(13) 0.58880(12) 0.0152(3) Uani d . 1
C C16 1.0584(2) 0.23800(13) 0.70349(13) 0.0176(3) Uani d . 1
H H16 0.9117 0.2100 0.7187 0.021 Uiso d R 1
C C17 1.2533(2) 0.31719(14) 0.79477(13) 0.0195(3) Uani d . 1
H H17 1.2404 0.3432 0.8717 0.023 Uiso d R 1
C C18 1.4688(2) 0.35861(14) 0.77318(13) 0.0184(3) Uani d . 1
C C19 1.4890(2) 0.31783(13) 0.66101(13) 0.0179(3) Uani d . 1
H H19 1.6373 0.3448 0.6466 0.021 Uiso d R 1
C C20 1.2943(2) 0.23808(13) 0.56997(13) 0.0173(3) Uani d . 1
H H20 1.3109 0.2099 0.4934 0.021 Uiso d R 1

loop_
_atom_site_aniso_label
_atom_site_aniso_U_11
_atom_site_aniso_U_22
_atom_site_aniso_U_33
_atom_site_aniso_U_12
_atom_site_aniso_U_13
_atom_site_aniso_U_23
Cl 0.0228(2) 0.0270(2) 0.0195(2) -0.00290(14) 0.00042(14) 0.00615(15)
O1 0.0175(5) 0.0262(6) 0.0243(6) -0.0023(4) 0.0071(4) 0.0083(5)
N 0.0138(5) 0.0236(6) 0.0178(6) -0.0015(5) 0.0044(5) 0.0109(5)
C1 0.0155(6) 0.0135(6) 0.0231(8) 0.0025(5) 0.0044(6) 0.0093(6)
C2 0.0149(6) 0.0163(7) 0.0173(7) 0.0015(5) 0.0052(5) 0.0078(6)
C3 0.0171(6) 0.0166(7) 0.0205(7) 0.0024(5) 0.0036(6) 0.0094(6)
C4 0.0193(7) 0.0223(8) 0.0242(8) -0.0014(6) 0.0058(6) 0.0064(6)
C5 0.0277(8) 0.0293(9) 0.0247(8) 0.0025(7) 0.0114(7) 0.0088(7)
C6 0.0325(8) 0.0315(9) 0.0191(8) 0.0023(7) 0.0029(7) 0.0077(7)
C7 0.0229(7) 0.0351(9) 0.0225(8) -0.0044(7) -0.0019(6) 0.0110(7)
C8 0.0180(7) 0.0285(8) 0.0224(8) -0.0003(6) 0.0022(6) 0.0128(7)
C9 0.0141(6) 0.0148(7) 0.0155(7) -0.0015(5) 0.0010(5) 0.0056(5)
C10 0.0157(6) 0.0191(7) 0.0183(7) 0.0001(5) 0.0032(6) 0.0075(6)
C11 0.0195(7) 0.0180(7) 0.0234(8) 0.0029(6) -0.0001(6) 0.0073(6)
C12 0.0231(7) 0.0178(7) 0.0256(8) -0.0032(6) -0.0025(6) 0.0124(6)
C13 0.0175(7) 0.0262(8) 0.0224(8) -0.0049(6) 0.0023(6) 0.0131(6)
C14 0.0152(6) 0.0201(7) 0.0187(7) 0.0011(5) 0.0037(6) 0.0072(6)
C15 0.0143(6) 0.0138(6) 0.0189(7) 0.0032(5) 0.0040(5) 0.0088(6)
C16 0.0165(6) 0.0194(7) 0.0208(7) 0.0038(5) 0.0073(6) 0.0117(6)
C17 0.0225(7) 0.0206(7) 0.0168(7) 0.0048(6) 0.0065(6) 0.0087(6)
C18 0.0178(6) 0.0162(7) 0.0187(7) 0.0020(5) 0.0017(6) 0.0067(6)
C19 0.0143(6) 0.0194(7) 0.0213(7) 0.0028(5) 0.0051(6) 0.0102(6)
C20 0.0162(6) 0.0196(7) 0.0174(7) 0.0032(5) 0.0057(6) 0.0089(6)

loop_
_atom_type_symbol
_atom_type_description
_atom_type_scat_dispersion_real
_atom_type_scat_dispersion_imag
_atom_type_scat_source
C C 0.0033 0.0016 'International Tables Vol C Tables 4.2.6.8 and 6.1.1.4'
H H 0.0000 0.0000 'International Tables Vol C Tables 4.2.6.8 and 6.1.1.4'
N N 0.0061 0.0033 'International Tables Vol C Tables 4.2.6.8 and 6.1.1.4'
O O 0.0106 0.0060 'International Tables Vol C Tables 4.2.6.8 and 6.1.1.4'
Cl Cl 0.1484 0.1585 'International Tables Vol C Tables 4.2.6.8 and 6.1.1.4'

loop_
_geom_angle_atom_site_label_1
_geom_angle_atom_site_label_2
_geom_angle_atom_site_label_3
_geom_angle
_geom_angle_publ_flag
C15 N C2 122.94(11) yes
C15 N H1 119.2(14) yes
C2 N H1 117.8(14) yes
O1 C1 C3 120.76(13) ?
O1 C1 C2 119.27(13) ?
C3 C1 C2 119.95(11) ?
N C2 C1 108.27(10) ?
N C2 C9 112.38(11) ?
C1 C2 C9 107.82(11) ?
N C2 H2 109.4 ?
C1 C2 H2 109.5 ?
C9 C2 H2 109.5 ?
C8 C3 C4 118.32(14) ?
C8 C3 C1 118.38(12) ?
C4 C3 C1 123.26(13) ?
C5 C4 C3 120.36(14) ?
C5 C4 H4 119.9 ?
C3 C4 H4 119.8 ?
C6 C5 C4 120.55(14) ?
C6 C5 H5 119.7 ?
C4 C5 H5 119.7 ?
C5 C6 C7 119.58(15) ?
C5 C6 H6 120.2 ?
C7 C6 H6 120.2 ?
C8 C7 C6 120.20(14) ?
C8 C7 H7 119.9 ?
C6 C7 H7 119.9 ?
C7 C8 C3 120.96(14) ?
C7 C8 H8 119.5 ?
C3 C8 H8 119.5 ?
C10 C9 C14 118.61(12) ?
C10 C9 C2 119.51(11) ?
C14 C9 C2 121.88(12) ?
C11 C10 C9 120.81(12) ?
C11 C10 H10 119.6 ?
C9 C10 H10 119.6 ?
C10 C11 C12 120.08(14) ?
C10 C11 H11 120.0 ?
C12 C11 H11 119.9 ?
C13 C12 C11 119.74(13) ?
C13 C12 H12 120.2 ?
C11 C12 H12 120.1 ?
C12 C13 C14 120.11(13) ?
C12 C13 H13 119.9 ?
C14 C13 H13 119.9 ?
C13 C14 C9 120.62(13) ?
C13 C14 H14 119.7 ?
C9 C14 H14 119.7 ?
N C15 C16 120.50(11) ?
N C15 C20 122.03(13) ?
C16 C15 C20 117.47(13) ?
C17 C16 C15 121.54(12) ?
C17 C16 H16 119.3 ?
C15 C16 H16 119.2 ?
C16 C17 C18 119.57(13) ?
C16 C17 H17 120.3 ?
C18 C17 H17 120.2 ?
C19 C18 C17 120.06(14) ?
C19 C18 Cl 119.46(10) ?
C17 C18 Cl 120.49(12) ?
C20 C19 C18 120.23(12) ?
C20 C19 H19 119.9 ?
C18 C19 H19 119.9 ?
C19 C20 C15 121.08(13) ?
C19 C20 H20 119.5 ?
C15 C20 H20 119.4 ?

loop_
_geom_bond_atom_site_label_1
_geom_bond_atom_site_label_2
_geom_bond_distance
_geom_bond_publ_flag
Cl C18 1.7453(16) ?
O1 C1 1.2237(16) yes
N C15 1.3718(19) yes
N C2 1.4423(18) yes
N H1 0.817(17) ?
C1 C3 1.487(2) yes
C1 C2 1.5375(19) yes
C2 C9 1.5389(18) ?
C2 H2 1.0000 ?
C3 C8 1.395(2) ?
C3 C4 1.4026(19) ?
C4 C5 1.385(2) ?
C4 H4 0.9500 ?
C5 C6 1.381(2) ?
C5 H5 0.9500 ?
C6 C7 1.389(2) ?
C6 H6 0.9500 ?
C7 C8 1.379(2) ?
C7 H7 0.9500 ?
C8 H8 0.9500 ?
C9 C10 1.393(2) ?
C9 C14 1.3937(18) ?
C10 C11 1.3858(19) ?
C10 H10 0.9501 ?
C11 C12 1.389(2) ?
C11 H11 0.9501 ?
C12 C13 1.383(2) ?
C12 H12 0.9499 ?
C13 C14 1.391(2) ?
C13 H13 0.9500 ?
C14 H14 0.9501 ?
C15 C16 1.4044(19) ?
C15 C20 1.4058(17) ?
C16 C17 1.382(2) ?
C16 H16 0.9499 ?
C17 C18 1.3923(18) ?
C17 H17 0.9500 ?
C18 C19 1.384(2) ?
C19 C20 1.382(2) ?
C19 H19 0.9500 ?
C20 H20 0.9501 ?

loop_
_geom_hbond_atom_site_label_D
_geom_hbond_atom_site_label_H
_geom_hbond_atom_site_label_A
_geom_hbond_site_symmetry_A
_geom_hbond_distance_DH
_geom_hbond_distance_HA
_geom_hbond_distance_DA
_geom_hbond_angle_DHA
_geom_hbond_publ_flag
N H1 O1 . 0.817(17) 2.238(19) 2.6259(17) 109.5(16) yes
N H1 O1 2_656 0.817(17) 2.756(18) 3.4791(15) 148.6(17) yes

loop_
_geom_torsion_atom_site_label_1
_geom_torsion_atom_site_label_2
_geom_torsion_atom_site_label_3
_geom_torsion_atom_site_label_4
_geom_torsion
_geom_torsion_publ_flag
C8 C3 C1 O1 -1.0(2) ?
C8 C3 C1 C2 -179.68(13) ?
C3 C1 C2 N -165.81(12) yes
C1 C2 N C15 178.20(12) yes
C2 N C15 C16 170.18(12) ?
O1 C1 C2 N 15.53(18) yes
C1 C2 C9 C10 65.65(16) ?
N C2 C9 C10 -53.58(17) ?

loop_
_cod_related_entry_id
_cod_related_entry_database
_cod_related_entry_code
1 ChemSpider 222259
